data_2218409
loop_
_publ_author_name
'Wang, Guo-Hua'
'Xu, Feng-Bo'
'Li, Qing-Shan'

_publ_section_title
;Tetraaquabis[1,1'-(4-methoxynaphthalene-1,3-diyldimethylene)pyridinium-3-carboxylate-\k<i>O</i>]cobalt(II)
 bis(perchlorate) hexahydrate
;
_journal_coeditor_code GW2035
_journal_issue 6
_journal_name_full 'Acta Crystallographica Section E'
_journal_page_first m813
_journal_paper_doi 10.1107/S1600536808013123
_journal_volume 64
_journal_year 2008
_chemical_formula_iupac '[Co (C25 H20 N2 O5)2 (H2 O)4] (Cl O4)2, 6H2 O'
_chemical_formula_moiety 'C50 H48 Co1 N4 O14, 2(Cl O4 -), 6(H2 O1)'
_chemical_formula_sum 'C50 H60 Cl2 Co N4 O28'
_chemical_formula_weight 1294.86
_chemical_name_common 'Co complex'
_chemical_name_systematic
;
Tetraaquabis[1,1'-(4-methoxynaphthalene-1,3-diyldimethylene)pyridinium-3-
carboxylate-\k<i>O</i>]cobalt(II) bis(perchlorate) hexahydrate
;
_space_group_IT_number 2
_symmetry_cell_setting triclinic
_symmetry_space_group_name_Hall '-P 1'
_symmetry_space_group_name_H-M 'P -1'
_atom_sites_solution_hydrogens geom
_atom_sites_solution_primary direct
_atom_sites_solution_secondary difmap
_audit_creation_method SHELXL-97
_cell_angle_alpha 71.159(6)
_cell_angle_beta 89.759(8)
_cell_angle_gamma 77.175(7)
_cell_formula_units_Z 1
_cell_length_a 7.9162(19)
_cell_length_b 12.703(3)
_cell_length_c 14.757(3)
_cell_measurement_reflns_used 4046
_cell_measurement_temperature 113(2)
_cell_measurement_theta_max 27.8
_cell_measurement_theta_min 2.6
_cell_volume 1365.7(5)
_computing_cell_refinement 'CrystalClear (Rigaku, 2002)'
_computing_data_collection 'CrystalClear (Rigaku, 2002)'
_computing_data_reduction 'CrystalClear (Rigaku, 2002)'
_computing_molecular_graphics '<b>[PLEASE PROVIDE SOFTWARE/REFERENCE]</b>'
_computing_publication_material 'CrystalStructure (Rigaku, 2002)'
_computing_structure_refinement 'SHELXL97 (Sheldrick, 2008)'
_computing_structure_solution 'SHELXS97 (Sheldrick, 2008)'
_diffrn_ambient_temperature 113(2)
_diffrn_detector_area_resol_mean 7.31
_diffrn_measured_fraction_theta_full 0.983
_diffrn_measured_fraction_theta_max 0.983
_diffrn_measurement_device_type 'Rigaku Saturn'
_diffrn_measurement_method \w
_diffrn_radiation_monochromator graphite
_diffrn_radiation_source 'fine-focus sealed tube'
_diffrn_radiation_type MoK\a
_diffrn_radiation_wavelength 0.71070
_diffrn_reflns_av_R_equivalents 0.0235
_diffrn_reflns_av_sigmaI/netI 0.0306
_diffrn_reflns_limit_h_max 9
_diffrn_reflns_limit_h_min -9
_diffrn_reflns_limit_k_max 15
_diffrn_reflns_limit_k_min -13
_diffrn_reflns_limit_l_max 17
_diffrn_reflns_limit_l_min -17
_diffrn_reflns_number 12559
_diffrn_reflns_theta_full 25.00
_diffrn_reflns_theta_max 25.00
_diffrn_reflns_theta_min 2.65
_exptl_absorpt_coefficient_mu 0.510
_exptl_absorpt_correction_T_max 0.9320
_exptl_absorpt_correction_T_min 0.9138
_exptl_absorpt_correction_type multi-scan
_exptl_absorpt_process_details '(Jacobson, 1998)'
_exptl_crystal_colour colorless
_exptl_crystal_density_diffrn 1.574
_exptl_crystal_density_method 'not measured'
_exptl_crystal_description prism
_exptl_crystal_F_000 673
_exptl_crystal_size_max 0.18
_exptl_crystal_size_mid 0.16
_exptl_crystal_size_min 0.14
_refine_diff_density_max 1.271
_refine_diff_density_min -0.453
_refine_ls_extinction_coef 0.013(3)
_refine_ls_extinction_expression Fc^*^=kFc[1+0.001xFc^2^\l^3^/sin(2\q)]^-1/4^
_refine_ls_extinction_method 'SHELXL97 (Sheldrick, 2008)'
_refine_ls_goodness_of_fit_ref 1.077
_refine_ls_hydrogen_treatment mixed
_refine_ls_matrix_type full
_refine_ls_number_parameters 417
_refine_ls_number_reflns 4738
_refine_ls_number_restraints 17
_refine_ls_restrained_S_all 1.715
_refine_ls_R_factor_all 0.0618
_refine_ls_R_factor_gt 0.0574
_refine_ls_shift/su_max 0.004
_refine_ls_shift/su_mean 0.000
_refine_ls_structure_factor_coef Fsqd
_refine_ls_weighting_details 'calc w=1/[\s^2^(Fo^2^)+(0.0385P)^2^+4.0784P] where P=(Fo^2^+2Fc^2^)/3'
_refine_ls_weighting_scheme calc
_refine_ls_wR_factor_gt 0.1259
_refine_ls_wR_factor_ref 0.1284
_reflns_number_gt 4261
_reflns_number_total 4738
_reflns_threshold_expression I>2\s(I)
_cod_data_source_file gw2035.cif
_cod_data_source_block I
_cod_original_formula_sum 'C50 H60 Cl2 Co1 N4 O28'
_cod_database_code 2218409
_cod_database_fobs_code 2218409

loop_
_symmetry_equiv_pos_as_xyz
'x, y, z'
'-x, -y, -z'

loop_
_atom_site_type_symbol
_atom_site_label
_atom_site_fract_x
_atom_site_fract_y
_atom_site_fract_z
_atom_site_U_iso_or_equiv
_atom_site_adp_type
_atom_site_calc_flag
_atom_site_refinement_flags
_atom_site_occupancy
Co Co1 1.5000 0.5000 0.5000 0.0166(3) Uani d S 1
N N1 0.7742(5) 0.6740(4) 0.2020(3) 0.0175(9) Uani d . 1
N N2 0.7187(6) 0.1380(4) 0.2728(3) 0.0228(10) Uani d . 1
O O1 1.1365(7) 0.4585(4) 0.4208(5) 0.073(2) Uani d . 1
O O2 1.2985(5) 0.5855(3) 0.3906(3) 0.0245(9) Uani d . 1
O O3 0.6931(6) 0.2768(4) 0.0159(4) 0.0443(12) Uani d . 1
O O4 1.1873(5) 0.1697(3) 0.3646(3) 0.0325(10) Uani d D 1
O O5 1.2889(5) -0.0172(3) 0.4167(3) 0.0321(10) Uani d D 1
C C1 1.1687(7) 0.5520(5) 0.3763(4) 0.0277(13) Uani d . 1
C C2 1.0353(7) 0.6348(5) 0.2975(4) 0.0220(12) Uani d . 1
C C3 1.0486(7) 0.7466(5) 0.2532(4) 0.0268(13) Uani d . 1
H H3 1.1446 0.7717 0.2701 0.032 Uiso calc R 1
C C4 0.9214(7) 0.8213(5) 0.1842(4) 0.0266(13) Uani d . 1
H H4 0.9292 0.8982 0.1538 0.032 Uiso calc R 1
C C5 0.7833(7) 0.7839(4) 0.1596(4) 0.0217(11) Uani d . 1
H H5 0.6946 0.8352 0.1130 0.026 Uiso calc R 1
C C6 0.8963(7) 0.6001(4) 0.2702(4) 0.0203(11) Uani d . 1
H H6 0.8862 0.5235 0.2997 0.024 Uiso calc R 1
C C7 0.6205(7) 0.6347(5) 0.1771(4) 0.0222(12) Uani d . 1
H H7A 0.5414 0.7000 0.1288 0.027 Uiso calc R 1
H H7B 0.5567 0.6114 0.2354 0.027 Uiso calc R 1
C C8 0.6653(7) 0.5364(4) 0.1382(4) 0.0213(12) Uani d . 1
C C9 0.7197(7) 0.5518(5) 0.0436(4) 0.0238(12) Uani d . 1
C C10 0.7556(11) 0.6557(5) -0.0161(4) 0.0432(19) Uani d . 1
H H10 0.7389 0.7190 0.0066 0.052 Uiso calc R 1
C C11 0.8159(8) 0.6675(6) -0.1092(5) 0.0381(15) Uani d . 1
H H11 0.8491 0.7356 -0.1454 0.046 Uiso calc R 1
C C12 0.8263(8) 0.5787(6) -0.1474(5) 0.0387(15) Uani d . 1
H H12 0.8620 0.5871 -0.2104 0.046 Uiso calc R 1
C C13 0.7823(8) 0.4757(5) -0.0902(4) 0.0307(14) Uani d . 1
H H13 0.7852 0.4160 -0.1161 0.037 Uiso calc R 1
C C14 0.7340(7) 0.4612(5) 0.0052(4) 0.0243(12) Uani d . 1
C C15 0.6947(7) 0.3564(5) 0.0618(5) 0.0260(13) Uani d . 1
C C16 0.6448(7) 0.3420(4) 0.1539(5) 0.0278(14) Uani d . 1
C C17 0.6314(7) 0.4329(5) 0.1918(4) 0.0243(12) Uani d . 1
H H17 0.5982 0.4223 0.2555 0.029 Uiso calc R 1
C C18 0.8347(13) 0.1867(7) 0.0329(7) 0.068(3) Uani d . 1
H H18A 0.9385 0.2157 0.0128 0.082 Uiso calc R 1
H H18B 0.8166 0.1373 -0.0035 0.082 Uiso calc R 1
H H18C 0.8504 0.1427 0.1016 0.082 Uiso calc R 1
C C19 0.5813(7) 0.2382(5) 0.2098(5) 0.0327(15) Uani d . 1
H H19A 0.5253 0.2121 0.1638 0.039 Uiso calc R 1
H H19B 0.4911 0.2610 0.2508 0.039 Uiso calc R 1
C C20 0.6727(7) 0.0366(5) 0.3076(4) 0.0261(12) Uani d . 1
H H20 0.5597 0.0311 0.2914 0.031 Uiso calc R 1
C C21 0.7884(8) -0.0581(5) 0.3660(4) 0.0280(13) Uani d . 1
H H21 0.7556 -0.1290 0.3907 0.034 Uiso calc R 1
C C22 0.9537(7) -0.0498(5) 0.3889(4) 0.0249(12) Uani d . 1
H H22 1.0363 -0.1157 0.4272 0.030 Uiso calc R 1
C C23 0.9980(7) 0.0553(4) 0.3556(4) 0.0209(11) Uani d . 1
C C24 0.8756(7) 0.1483(4) 0.2974(4) 0.0223(12) Uani d . 1
H H24 0.9033 0.2210 0.2744 0.027 Uiso calc R 1
C C25 1.1779(7) 0.0706(5) 0.3813(4) 0.0241(12) Uani d D 1
Cl Cl1 0.30440(18) 0.00621(11) 0.11433(10) 0.0254(4) Uani d . 1
O O6 0.2137(9) 0.0363(5) 0.1891(3) 0.072(2) Uani d . 1
O O7 0.4485(8) 0.0568(5) 0.0958(6) 0.075(2) Uani d . 1
O O8 0.1939(7) 0.0440(4) 0.0298(3) 0.0463(13) Uani d . 1
O O9 0.3657(6) -0.1168(3) 0.1445(3) 0.0324(10) Uani d . 1
O O10 1.6526(5) 0.6076(3) 0.4204(3) 0.0222(8) Uani d D 1
H H10A 1.604(7) 0.678(4) 0.399(4) 0.033 Uiso d D 1
H H10B 1.724(7) 0.597(5) 0.467(4) 0.033 Uiso d D 1
O O11 1.4046(5) 0.6184(3) 0.5691(3) 0.0241(9) Uani d D 1
H H11A 1.293(5) 0.645(5) 0.563(5) 0.036 Uiso d D 1
H H11B 1.447(7) 0.676(5) 0.566(5) 0.036 Uiso d D 1
O O12 0.9425(6) 0.3085(4) 0.4369(4) 0.0470(14) Uani d D 1
H H12A 0.985(10) 0.365(5) 0.431(6) 0.070 Uiso d D 1
H H12B 1.017(9) 0.260(5) 0.418(6) 0.070 Uiso d D 1
O O13 0.5220(6) 0.1760(3) 0.6610(3) 0.0319(10) Uani d D 1
H H13A 0.589(8) 0.128(5) 0.639(4) 0.048 Uiso d D 1
H H13B 0.562(9) 0.160(6) 0.720(3) 0.048 Uiso d D 1
O O14 0.5114(6) 0.8080(3) 0.5631(4) 0.0372(11) Uani d D 1
H H14A 0.598(7) 0.828(6) 0.582(5) 0.056 Uiso d D 1
H H14B 0.444(8) 0.871(5) 0.528(5) 0.056 Uiso d D 1

loop_
_atom_site_aniso_label
_atom_site_aniso_U_11
_atom_site_aniso_U_22
_atom_site_aniso_U_33
_atom_site_aniso_U_12
_atom_site_aniso_U_13
_atom_site_aniso_U_23
Co1 0.0134(5) 0.0155(5) 0.0214(6) -0.0038(4) -0.0016(4) -0.0065(4)
N1 0.018(2) 0.018(2) 0.017(2) -0.0025(17) -0.0011(17) -0.0080(18)
N2 0.017(2) 0.017(2) 0.034(3) -0.0035(18) 0.001(2) -0.008(2)
O1 0.064(4) 0.032(3) 0.097(5) -0.031(3) -0.062(3) 0.027(3)
O2 0.0179(19) 0.024(2) 0.031(2) -0.0065(15) -0.0067(16) -0.0058(17)
O3 0.043(3) 0.034(2) 0.063(3) -0.006(2) -0.001(2) -0.028(2)
O4 0.018(2) 0.027(2) 0.054(3) -0.0024(16) -0.0073(19) -0.017(2)
O5 0.028(2) 0.028(2) 0.035(2) 0.0062(18) -0.0103(18) -0.0130(19)
C1 0.027(3) 0.018(3) 0.036(3) -0.006(2) -0.013(3) -0.005(2)
C2 0.020(3) 0.020(3) 0.026(3) -0.004(2) -0.006(2) -0.007(2)
C3 0.024(3) 0.025(3) 0.032(3) -0.010(2) -0.006(2) -0.007(2)
C4 0.029(3) 0.018(3) 0.031(3) -0.008(2) -0.004(2) -0.003(2)
C5 0.023(3) 0.020(3) 0.020(3) 0.000(2) -0.001(2) -0.007(2)
C6 0.020(3) 0.017(3) 0.023(3) -0.004(2) -0.003(2) -0.005(2)
C7 0.018(3) 0.024(3) 0.026(3) -0.005(2) -0.005(2) -0.011(2)
C8 0.018(3) 0.018(3) 0.026(3) -0.002(2) -0.012(2) -0.006(2)
C9 0.022(3) 0.021(3) 0.025(3) -0.001(2) -0.015(2) -0.005(2)
C10 0.089(6) 0.010(3) 0.022(3) 0.005(3) -0.034(3) -0.004(2)
C11 0.032(3) 0.042(4) 0.036(4) -0.009(3) 0.001(3) -0.007(3)
C12 0.033(3) 0.046(4) 0.032(4) -0.001(3) 0.000(3) -0.011(3)
C13 0.029(3) 0.031(3) 0.032(3) 0.005(2) -0.012(3) -0.018(3)
C14 0.014(3) 0.021(3) 0.035(3) 0.002(2) -0.010(2) -0.010(2)
C15 0.016(3) 0.020(3) 0.044(4) -0.001(2) -0.005(2) -0.015(3)
C16 0.014(3) 0.013(3) 0.051(4) 0.000(2) -0.013(3) -0.005(3)
C17 0.017(3) 0.023(3) 0.029(3) -0.002(2) -0.011(2) -0.005(2)
C18 0.081(6) 0.050(5) 0.069(6) 0.020(4) -0.024(5) -0.036(5)
C19 0.018(3) 0.020(3) 0.054(4) -0.002(2) -0.007(3) -0.005(3)
C20 0.025(3) 0.021(3) 0.036(3) -0.011(2) 0.003(2) -0.011(2)
C21 0.034(3) 0.019(3) 0.032(3) -0.012(2) 0.003(3) -0.006(2)
C22 0.029(3) 0.019(3) 0.022(3) 0.000(2) -0.002(2) -0.006(2)
C23 0.024(3) 0.019(3) 0.020(3) -0.003(2) 0.001(2) -0.008(2)
C24 0.017(3) 0.018(3) 0.033(3) -0.005(2) 0.001(2) -0.009(2)
C25 0.023(3) 0.023(3) 0.025(3) 0.002(2) -0.003(2) -0.012(2)
Cl1 0.0301(7) 0.0203(7) 0.0229(7) 0.0008(5) -0.0019(6) -0.0076(5)
O6 0.110(5) 0.048(3) 0.025(3) 0.039(3) 0.012(3) -0.006(2)
O7 0.058(4) 0.046(3) 0.133(6) -0.031(3) 0.002(4) -0.034(4)
O8 0.053(3) 0.043(3) 0.032(3) 0.006(2) -0.018(2) -0.008(2)
O9 0.041(2) 0.018(2) 0.034(2) 0.0019(18) -0.0040(19) -0.0081(18)
O10 0.0179(19) 0.0174(19) 0.028(2) -0.0036(15) -0.0002(16) -0.0041(16)
O11 0.0197(19) 0.024(2) 0.034(2) -0.0066(16) 0.0017(17) -0.0143(18)
O12 0.025(2) 0.026(2) 0.098(4) -0.0120(19) 0.014(2) -0.027(3)
O13 0.036(2) 0.022(2) 0.031(2) 0.0036(18) -0.0073(19) -0.0067(18)
O14 0.032(2) 0.022(2) 0.055(3) -0.0050(18) -0.020(2) -0.010(2)

loop_
_atom_type_symbol
_atom_type_description
_atom_type_scat_dispersion_real
_atom_type_scat_dispersion_imag
_atom_type_scat_source
C C 0.0033 0.0016 'International Tables Vol C Tables 4.2.6.8 and 6.1.1.4'
H H 0.0000 0.0000 'International Tables Vol C Tables 4.2.6.8 and 6.1.1.4'
N N 0.0061 0.0033 'International Tables Vol C Tables 4.2.6.8 and 6.1.1.4'
O O 0.0106 0.0060 'International Tables Vol C Tables 4.2.6.8 and 6.1.1.4'
Co Co 0.3494 0.9721 'International Tables Vol C Tables 4.2.6.8 and 6.1.1.4'
Cl Cl 0.1484 0.1585 'International Tables Vol C Tables 4.2.6.8 and 6.1.1.4'

loop_
_geom_angle_atom_site_label_1
_geom_angle_atom_site_label_2
_geom_angle_atom_site_label_3
_geom_angle_site_symmetry_1
_geom_angle_site_symmetry_3
_geom_angle
O11 Co1 O11 . 2_866 180.0
O11 Co1 O10 . . 89.89(15)
O11 Co1 O10 2_866 . 90.11(15)
O11 Co1 O10 . 2_866 90.11(15)
O11 Co1 O10 2_866 2_866 89.89(15)
O10 Co1 O10 . 2_866 179.9990(10)
O11 Co1 O2 . 2_866 90.63(15)
O11 Co1 O2 2_866 2_866 89.37(15)
O10 Co1 O2 . 2_866 91.78(15)
O10 Co1 O2 2_866 2_866 88.22(15)
O11 Co1 O2 . . 89.37(15)
O11 Co1 O2 2_866 . 90.63(15)
O10 Co1 O2 . . 88.22(15)
O10 Co1 O2 2_866 . 91.78(15)
O2 Co1 O2 2_866 . 179.9980(10)
C6 N1 C5 . . 121.2(4)
C6 N1 C7 . . 119.1(4)
C5 N1 C7 . . 119.6(4)
C24 N2 C20 . . 120.7(5)
C24 N2 C19 . . 122.8(4)
C20 N2 C19 . . 116.5(4)
C1 O2 Co1 . . 127.1(4)
C18 O3 C15 . . 117.9(6)
O2 C1 O1 . . 126.4(5)
O2 C1 C2 . . 116.4(5)
O1 C1 C2 . . 117.2(5)
C6 C2 C3 . . 118.9(5)
C6 C2 C1 . . 120.1(5)
C3 C2 C1 . . 121.0(5)
C4 C3 C2 . . 119.6(5)
C4 C3 H3 . . 120.2
C2 C3 H3 . . 120.2
C5 C4 C3 . . 119.8(5)
C5 C4 H4 . . 120.1
C3 C4 H4 . . 120.1
N1 C5 C4 . . 119.8(5)
N1 C5 H5 . . 120.1
C4 C5 H5 . . 120.1
N1 C6 C2 . . 120.6(5)
N1 C6 H6 . . 119.7
C2 C6 H6 . . 119.7
N1 C7 C8 . . 114.6(4)
N1 C7 H7A . . 108.6
C8 C7 H7A . . 108.6
N1 C7 H7B . . 108.6
C8 C7 H7B . . 108.6
H7A C7 H7B . . 107.6
C17 C8 C9 . . 119.5(5)
C17 C8 C7 . . 118.3(5)
C9 C8 C7 . . 121.7(5)
C10 C9 C14 . . 117.9(5)
C10 C9 C8 . . 122.8(5)
C14 C9 C8 . . 119.3(5)
C9 C10 C11 . . 121.7(5)
C9 C10 H10 . . 119.1
C11 C10 H10 . . 119.1
C12 C11 C10 . . 120.0(6)
C12 C11 H11 . . 120.0
C10 C11 H11 . . 120.0
C11 C12 C13 . . 119.0(6)
C11 C12 H12 . . 120.5
C13 C12 H12 . . 120.5
C14 C13 C12 . . 120.8(5)
C14 C13 H13 . . 119.6
C12 C13 H13 . . 119.6
C9 C14 C13 . . 120.4(5)
C9 C14 C15 . . 119.7(5)
C13 C14 C15 . . 119.8(5)
C16 C15 O3 . . 123.0(5)
C16 C15 C14 . . 120.4(5)
O3 C15 C14 . . 116.3(6)
C15 C16 C17 . . 119.5(5)
C15 C16 C19 . . 120.9(5)
C17 C16 C19 . . 119.1(6)
C8 C17 C16 . . 121.6(6)
C8 C17 H17 . . 119.2
C16 C17 H17 . . 119.2
O3 C18 H18A . . 109.5
O3 C18 H18B . . 109.5
H18A C18 H18B . . 109.5
O3 C18 H18C . . 109.5
H18A C18 H18C . . 109.5
H18B C18 H18C . . 109.5
C16 C19 N2 . . 115.7(4)
C16 C19 H19A . . 108.3
N2 C19 H19A . . 108.3
C16 C19 H19B . . 108.3
N2 C19 H19B . . 108.3
H19A C19 H19B . . 107.4
N2 C20 C21 . . 120.3(5)
N2 C20 H20 . . 119.8
C21 C20 H20 . . 119.8
C20 C21 C22 . . 119.6(5)
C20 C21 H21 . . 120.2
C22 C21 H21 . . 120.2
C21 C22 C23 . . 119.7(5)
C21 C22 H22 . . 120.1
C23 C22 H22 . . 120.1
C24 C23 C22 . . 118.2(5)
C24 C23 C25 . . 119.7(5)
C22 C23 C25 . . 122.1(5)
N2 C24 C23 . . 121.4(5)
N2 C24 H24 . . 119.3
C23 C24 H24 . . 119.3
O5 C25 O4 . . 129.2(5)
O5 C25 C23 . . 115.8(5)
O4 C25 C23 . . 115.0(5)
O8 Cl1 O7 . . 109.3(4)
O8 Cl1 O6 . . 110.4(3)
O7 Cl1 O6 . . 109.7(4)
O8 Cl1 O9 . . 109.5(3)
O7 Cl1 O9 . . 109.0(3)
O6 Cl1 O9 . . 108.9(3)
Co1 O10 H10A . . 116(5)
Co1 O10 H10B . . 96(4)
H10A O10 H10B . . 109(4)
Co1 O11 H11A . . 116(4)
Co1 O11 H11B . . 124(4)
H11A O11 H11B . . 105(4)
H12A O12 H12B . . 107(5)
H13A O13 H13B . . 105(4)
H14A O14 H14B . . 105(4)

loop_
_geom_bond_atom_site_label_1
_geom_bond_atom_site_label_2
_geom_bond_site_symmetry_2
_geom_bond_distance
Co1 O11 . 2.086(4)
Co1 O11 2_866 2.086(4)
Co1 O10 . 2.096(4)
Co1 O10 2_866 2.096(4)
Co1 O2 2_866 2.110(4)
Co1 O2 . 2.110(4)
N1 C6 . 1.351(7)
N1 C5 . 1.350(7)
N1 C7 . 1.502(6)
N2 C24 . 1.340(7)
N2 C20 . 1.355(7)
N2 C19 . 1.516(7)
O1 C1 . 1.240(7)
O2 C1 . 1.240(7)
O3 C18 . 1.370(9)
O3 C15 . 1.389(7)
O4 C25 . 1.222(7)
O5 C25 . 1.217(7)
C1 C2 . 1.517(8)
C2 C6 . 1.379(7)
C2 C3 . 1.386(8)
C3 C4 . 1.383(8)
C3 H3 . 0.9500
C4 C5 . 1.378(8)
C4 H4 . 0.9500
C5 H5 . 0.9500
C6 H6 . 0.9500
C7 C8 . 1.509(7)
C7 H7A . 0.9900
C7 H7B . 0.9900
C8 C17 . 1.382(8)
C8 C9 . 1.424(8)
C9 C10 . 1.419(9)
C9 C14 . 1.421(8)
C10 C11 . 1.425(10)
C10 H10 . 0.9500
C11 C12 . 1.402(10)
C11 H11 . 0.9500
C12 C13 . 1.426(9)
C12 H12 . 0.9500
C13 C14 . 1.422(9)
C13 H13 . 0.9500
C14 C15 . 1.425(8)
C15 C16 . 1.380(9)
C16 C17 . 1.422(8)
C16 C19 . 1.503(8)
C17 H17 . 0.9500
C18 H18A . 0.9800
C18 H18B . 0.9800
C18 H18C . 0.9800
C19 H19A . 0.9900
C19 H19B . 0.9900
C20 C21 . 1.370(8)
C20 H20 . 0.9500
C21 C22 . 1.388(8)
C21 H21 . 0.9500
C22 C23 . 1.389(8)
C22 H22 . 0.9500
C23 C24 . 1.384(8)
C23 C25 . 1.544(8)
C24 H24 . 0.9500
Cl1 O8 . 1.410(5)
Cl1 O7 . 1.413(5)
Cl1 O6 . 1.423(5)
Cl1 O9 . 1.446(4)
O10 H10A . 0.84(4)
O10 H10B . 0.85(4)
O11 H11A . 0.87(4)
O11 H11B . 0.86(4)
O12 H12A . 0.83(4)
O12 H12B . 0.87(4)
O13 H13A . 0.86(4)
O13 H13B . 0.86(4)
O14 H14A . 0.86(4)
O14 H14B . 0.86(4)

loop_
_geom_hbond_atom_site_label_D
_geom_hbond_atom_site_label_H
_geom_hbond_atom_site_label_A
_geom_hbond_site_symmetry_A
_geom_hbond_distance_DH
_geom_hbond_distance_HA
_geom_hbond_distance_DA
_geom_hbond_angle_DHA
O10 H10A O13 2_766 0.84(4) 1.83(4) 2.665(5) 171(6)
O10 H10B O1 2_866 0.85(4) 1.84(4) 2.668(6) 166(6)
O11 H11A O12 2_766 0.87(4) 1.83(4) 2.690(6) 174(7)
O11 H11B O14 1_655 0.86(4) 1.85(4) 2.701(5) 173(6)
O12 H12A O1 . 0.83(4) 1.84(5) 2.654(6) 164(8)
O12 H12B O4 . 0.87(4) 1.91(4) 2.772(6) 173(8)
O13 H13A O5 2_756 0.86(4) 1.94(4) 2.787(6) 172(7)
O13 H13B O9 2_656 0.86(4) 1.95(4) 2.815(6) 175(7)
O13 H13B Cl1 2_656 0.86(4) 2.69(6) 3.451(4) 147(6)
O14 H14A O4 2_766 0.86(4) 1.88(4) 2.724(6) 165(7)
O14 H14B O5 1_465 0.86(4) 1.98(4) 2.811(6) 160(7)

loop_
_geom_torsion_atom_site_label_1
_geom_torsion_atom_site_label_2
_geom_torsion_atom_site_label_3
_geom_torsion_atom_site_label_4
_geom_torsion_site_symmetry_1
_geom_torsion
O11 Co1 O2 C1 . -107.3(5)
O11 Co1 O2 C1 2_866 72.7(5)
O10 Co1 O2 C1 . 162.8(5)
O10 Co1 O2 C1 2_866 -17.2(5)
O2 Co1 O2 C1 2_866 4E1(3)
Co1 O2 C1 O1 . -4.0(10)
Co1 O2 C1 C2 . 174.9(4)
O2 C1 C2 C6 . 173.3(5)
O1 C1 C2 C6 . -7.7(9)
O2 C1 C2 C3 . -8.1(9)
O1 C1 C2 C3 . 171.0(7)
C6 C2 C3 C4 . 1.2(9)
C1 C2 C3 C4 . -177.5(6)
C2 C3 C4 C5 . -0.4(9)
C6 N1 C5 C4 . 1.7(8)
C7 N1 C5 C4 . 178.1(5)
C3 C4 C5 N1 . -1.1(9)
C5 N1 C6 C2 . -1.0(8)
C7 N1 C6 C2 . -177.4(5)
C3 C2 C6 N1 . -0.5(8)
C1 C2 C6 N1 . 178.2(5)
C6 N1 C7 C8 . -61.4(6)
C5 N1 C7 C8 . 122.1(5)
N1 C7 C8 C17 . 114.7(5)
N1 C7 C8 C9 . -73.6(6)
C17 C8 C9 C10 . 179.5(5)
C7 C8 C9 C10 . 7.8(8)
C17 C8 C9 C14 . 1.5(7)
C7 C8 C9 C14 . -170.2(5)
C14 C9 C10 C11 . -4.3(9)
C8 C9 C10 C11 . 177.6(6)
C9 C10 C11 C12 . 5.8(10)
C10 C11 C12 C13 . -2.5(9)
C11 C12 C13 C14 . -2.0(9)
C10 C9 C14 C13 . -0.2(8)
C8 C9 C14 C13 . 177.9(5)
C10 C9 C14 C15 . -178.3(5)
C8 C9 C14 C15 . -0.2(7)
C12 C13 C14 C9 . 3.4(8)
C12 C13 C14 C15 . -178.5(5)
C18 O3 C15 C16 . -84.6(8)
C18 O3 C15 C14 . 101.7(8)
C9 C14 C15 C16 . -0.8(8)
C13 C14 C15 C16 . -178.9(5)
C9 C14 C15 O3 . 173.1(5)
C13 C14 C15 O3 . -5.0(7)
O3 C15 C16 C17 . -172.9(5)
C14 C15 C16 C17 . 0.6(8)
O3 C15 C16 C19 . -1.3(8)
C14 C15 C16 C19 . 172.2(5)
C9 C8 C17 C16 . -1.7(8)
C7 C8 C17 C16 . 170.2(5)
C15 C16 C17 C8 . 0.7(8)
C19 C16 C17 C8 . -171.1(5)
C15 C16 C19 N2 . 92.2(7)
C17 C16 C19 N2 . -96.1(6)
C24 N2 C19 C16 . 16.4(8)
C20 N2 C19 C16 . -166.5(5)
C24 N2 C20 C21 . -2.2(8)
C19 N2 C20 C21 . -179.3(5)
N2 C20 C21 C22 . -0.5(9)
C20 C21 C22 C23 . 2.6(9)
C21 C22 C23 C24 . -2.2(8)
C21 C22 C23 C25 . 178.1(5)
C20 N2 C24 C23 . 2.6(8)
C19 N2 C24 C23 . 179.6(5)
C22 C23 C24 N2 . -0.4(8)
C25 C23 C24 N2 . 179.3(5)
C24 C23 C25 O5 . -166.5(5)
C22 C23 C25 O5 . 13.3(8)
C24 C23 C25 O4 . 14.9(8)
C22 C23 C25 O4 . -165.4(5)
